data_7040498
loop_
_publ_author_name
'Suresh, D.'
'Ferreira, Bruno'
'Lopes, Patr\'icia S'
'Gomes, Clara S. B.'
'Krishnamoorthy, Paramasivam'
'Charas, Ana'
'Vila-Vi\,cosa, Diogo'
'Morgado, Jorge'
'Calhorda, Maria Jos\'e'
'Ma\,canita, Ant\'onio L'
'Gomes, Pedro T.'

_publ_section_title
;
 Boron complexes of aromatic ring fused iminopyrrolyl ligands: synthesis,
 structure, and luminescence properties.
;
_journal_issue 39
_journal_name_full 'Dalton transactions (Cambridge, England : 2003)'
_journal_page_first 15603
_journal_page_last 15620
_journal_paper_doi 10.1039/c6dt02771g
_journal_volume 45
_journal_year 2016
_chemical_formula_moiety 'C21 H24 N2'
_chemical_formula_sum 'C21 H24 N2'
_chemical_formula_weight 304.42
_space_group_crystal_system monoclinic
_space_group_IT_number 14
_space_group_name_Hall '-P 2yn'
_space_group_name_H-M_alt 'P 1 21/n 1'
_symmetry_cell_setting monoclinic
_symmetry_Int_Tables_number 14
_symmetry_space_group_name_Hall '-P 2yn'
_symmetry_space_group_name_H-M 'P 1 21/n 1'
_atom_sites_solution_hydrogens geom
_audit_creation_method SHELXL-2014/7
_audit_update_record
;
2016-08-22 deposited with the CCDC.
2016-08-24 downloaded from the CCDC.
;
_cell_angle_alpha 90
_cell_angle_beta 97.345(6)
_cell_angle_gamma 90
_cell_formula_units_Z 4
_cell_length_a 9.1486(18)
_cell_length_b 13.496(3)
_cell_length_c 14.507(3)
_cell_measurement_reflns_used 3018
_cell_measurement_temperature 150(2)
_cell_measurement_theta_max 28.50
_cell_measurement_theta_min 2.50
_cell_volume 1776.5(6)
_computing_cell_refinement 'Bruker SAINT'
_computing_data_collection 'Bruker APEX2'
_computing_data_reduction 'Bruker SAINT'
_computing_molecular_graphics Mercury
_computing_publication_material enCIFer
_computing_structure_refinement 'SHELXL-2014/7 (Sheldrick, 2014)'
_computing_structure_solution SIR97
_diffrn_ambient_temperature 150(2)
_diffrn_measured_fraction_theta_full 0.998
_diffrn_measured_fraction_theta_max 0.998
_diffrn_measurement_device_type 'Bruker APEX-II CCD'
_diffrn_measurement_method '\f and \w scans'
_diffrn_radiation_probe x-ray
_diffrn_radiation_type MoK\a
_diffrn_radiation_wavelength 0.71073
_diffrn_reflns_av_R_equivalents 0.0494
_diffrn_reflns_av_unetI/netI 0.0488
_diffrn_reflns_Laue_measured_fraction_full 0.998
_diffrn_reflns_Laue_measured_fraction_max 0.998
_diffrn_reflns_limit_h_max 11
_diffrn_reflns_limit_h_min -10
_diffrn_reflns_limit_k_max 16
_diffrn_reflns_limit_k_min -16
_diffrn_reflns_limit_l_max 17
_diffrn_reflns_limit_l_min -17
_diffrn_reflns_number 11101
_diffrn_reflns_point_group_measured_fraction_full 0.998
_diffrn_reflns_point_group_measured_fraction_max 0.998
_diffrn_reflns_theta_full 25.242
_diffrn_reflns_theta_max 25.350
_diffrn_reflns_theta_min 2.705
_diffrn_source 'sealed tube'
_exptl_absorpt_coefficient_mu 0.067
_exptl_absorpt_correction_T_max 0.987
_exptl_absorpt_correction_T_min 0.974
_exptl_absorpt_correction_type multi-scan
_exptl_absorpt_process_details 'SADABS (Sheldrick, 1996)'
_exptl_crystal_colour pink
_exptl_crystal_density_diffrn 1.138
_exptl_crystal_description prism
_exptl_crystal_F_000 656
_exptl_crystal_size_max 0.400
_exptl_crystal_size_mid 0.200
_exptl_crystal_size_min 0.200
_refine_diff_density_max 0.267
_refine_diff_density_min -0.253
_refine_diff_density_rms 0.046
_refine_ls_extinction_method none
_refine_ls_goodness_of_fit_ref 0.946
_refine_ls_hydrogen_treatment constr
_refine_ls_matrix_type full
_refine_ls_number_parameters 288
_refine_ls_number_reflns 3239
_refine_ls_number_restraints 145
_refine_ls_restrained_S_all 0.952
_refine_ls_R_factor_all 0.0683
_refine_ls_R_factor_gt 0.0451
_refine_ls_shift/su_max 0.000
_refine_ls_shift/su_mean 0.000
_refine_ls_structure_factor_coef Fsqd
_refine_ls_weighting_details 'w=1/[\s^2^(Fo^2^)+(0.0559P)^2^+0.7859P] where P=(Fo^2^+2Fc^2^)/3'
_refine_ls_weighting_scheme calc
_refine_ls_wR_factor_gt 0.1081
_refine_ls_wR_factor_ref 0.1168
_reflns_Friedel_coverage 0.000
_reflns_number_gt 2389
_reflns_number_total 3239
_reflns_threshold_expression 'I > 2\s(I)'
_cod_data_source_file c6dt02771g3.cif
_cod_data_source_block 3
_cod_depositor_comments
;Adding full bibliography for 7040498--7040502.cif.

 Adding full bibliography for 7040498--7040502.cif.
;
_cod_original_sg_symbol_H-M 'P 21/n'
_cod_database_code 7040498
_shelx_shelxl_version_number 2014/7
_shelx_space_group_comment
;
The symmetry employed for this shelxl refinement is uniquely defined
by the following loop, which should always be used as a source of
symmetry information in preference to the above space-group names.
They are only intended as comments.
;
_shelx_estimated_absorpt_t_min 0.974
_shelx_estimated_absorpt_t_max 0.987

loop_
_space_group_symop_operation_xyz
'x, y, z'
'-x+1/2, y+1/2, -z+1/2'
'-x, -y, -z'
'x-1/2, -y-1/2, z-1/2'

loop_
_atom_site_label
_atom_site_type_symbol
_atom_site_fract_x
_atom_site_fract_y
_atom_site_fract_z
_atom_site_U_iso_or_equiv
_atom_site_adp_type
_atom_site_occupancy
_atom_site_site_symmetry_order
_atom_site_calc_flag
_atom_site_refinement_flags_posn
_atom_site_refinement_flags_adp
_atom_site_refinement_flags_occupancy
_atom_site_disorder_assembly
_atom_site_disorder_group
N1 N 0.46520(14) 0.52950(10) 0.65495(9) 0.0208(3) Uani 1 1 d D . . . .
H1 H 0.5084 0.5456 0.6062 0.025 Uiso 1 1 calc DR U . . .
N2 N 0.36709(14) 0.38157(9) 0.50668(9) 0.0186(3) Uani 1 1 d . . . . .
C2 C 0.37650(16) 0.44830(11) 0.66184(10) 0.0168(3) Uani 1 1 d . . . . .
C3 C 0.33010(18) 0.44691(12) 0.74748(11) 0.0209(4) Uani 1 1 d . . . . .
H3 H 0.2684 0.3982 0.7699 0.025 Uiso 1 1 calc R U . . .
C4 C 0.39044(17) 0.53120(11) 0.79710(11) 0.0186(3) Uani 1 1 d . . . . .
C5 C 0.47492(17) 0.58148(12) 0.73725(11) 0.0201(4) Uani 1 1 d . . . . .
C6 C 0.33288(17) 0.37801(11) 0.58908(10) 0.0172(3) Uani 1 1 d . . . . .
H6 H 0.2732 0.3241 0.6037 0.021 Uiso 1 1 calc R U . . .
C7B C 0.3127(8) 0.3002(5) 0.4513(6) 0.0145(5) Uani 0.5 1 d G U P A 2
C8A C 0.1765(8) 0.3151(6) 0.3986(7) 0.0224(12) Uani 0.5 1 d G U P A 2
C9A C 0.1121(8) 0.2395(7) 0.3422(7) 0.0228(16) Uani 0.5 1 d G U P A 2
H9A H 0.0191 0.2497 0.3062 0.027 Uiso 0.5 1 calc R U P A 2
C10A C 0.1839(7) 0.1491(6) 0.3384(6) 0.0146(11) Uani 0.5 1 d G . P A 2
H10A H 0.1399 0.0975 0.2999 0.018 Uiso 0.5 1 calc R U P A 2
C11 C 0.3201(7) 0.1343(4) 0.3911(5) 0.0189(14) Uani 0.5 1 d G U P A 2
H11 H 0.3692 0.0725 0.3885 0.023 Uiso 0.5 1 calc R U P A 2
C12A C 0.3845(7) 0.2098(4) 0.4475(5) 0.0234(12) Uani 0.5 1 d G U P A 2
C13 C 0.0607(5) 0.3999(3) 0.4136(3) 0.0216(9) Uani 0.5 1 d . U P A 1
H13 H 0.0893 0.4202 0.4797 0.026 Uiso 0.5 1 calc R U P A 1
C16 C 0.5522(5) 0.2224(3) 0.4835(3) 0.0227(9) Uani 0.5 1 d . U P A 1
H16 H 0.5822 0.2919 0.5010 0.027 Uiso 0.5 1 calc R U P A 1
C19 C 0.38235(18) 0.56924(12) 0.88624(11) 0.0237(4) Uani 1 1 d . . . . .
H19 H 0.3269 0.5358 0.9278 0.028 Uiso 1 1 calc R U . . .
C20 C 0.45537(19) 0.65506(12) 0.91256(11) 0.0240(4) Uani 1 1 d . . . . .
H20 H 0.4494 0.6818 0.9725 0.029 Uiso 1 1 calc R U . . .
C21 C 0.5385(2) 0.70370(14) 0.85224(12) 0.0315(4) Uani 1 1 d . . . . .
H21 H 0.5880 0.7633 0.8721 0.038 Uiso 1 1 calc R U . . .
C22 C 0.5509(2) 0.66800(14) 0.76505(12) 0.0347(5) Uani 1 1 d . . . . .
H22 H 0.6093 0.7012 0.7250 0.042 Uiso 1 1 calc R U . . .
C17 C 0.6629(5) 0.1811(3) 0.4223(3) 0.0261(9) Uani 0.5 1 d . U P A 1
H17A H 0.7625 0.1841 0.4563 0.039 Uiso 0.5 1 calc R U P A 1
H17B H 0.6589 0.2206 0.3653 0.039 Uiso 0.5 1 calc R U P A 1
H17C H 0.6380 0.1121 0.4061 0.039 Uiso 0.5 1 calc R U P A 1
C15 C -0.1026(5) 0.3727(4) 0.4014(4) 0.0307(11) Uani 0.5 1 d . U P A 1
H15A H -0.1596 0.4277 0.4226 0.046 Uiso 0.5 1 calc R U P A 1
H15B H -0.1172 0.3134 0.4380 0.046 Uiso 0.5 1 calc R U P A 1
H15C H -0.1357 0.3595 0.3356 0.046 Uiso 0.5 1 calc R U P A 1
C18 C 0.5575(5) 0.1623(3) 0.5722(3) 0.0310(10) Uani 0.5 1 d . U P A 1
H18A H 0.5247 0.0944 0.5570 0.046 Uiso 0.5 1 calc R U P A 1
H18B H 0.4925 0.1925 0.6130 0.046 Uiso 0.5 1 calc R U P A 1
H18C H 0.6587 0.1610 0.6040 0.046 Uiso 0.5 1 calc R U P A 1
C14 C 0.0923(4) 0.4858(3) 0.3521(3) 0.0334(8) Uani 0.5 1 d . U P A 1
H14A H 0.0734 0.4655 0.2867 0.050 Uiso 0.5 1 calc R U P A 1
H14B H 0.1956 0.5057 0.3668 0.050 Uiso 0.5 1 calc R U P A 1
H14C H 0.0283 0.5417 0.3628 0.050 Uiso 0.5 1 calc R U P A 1
C13A C 0.0973(5) 0.4153(3) 0.3895(3) 0.0229(9) Uani 0.5 1 d . U P A 2
H13A H 0.1546 0.4618 0.4340 0.027 Uiso 0.5 1 calc R U P A 2
C16A C 0.5322(5) 0.1933(3) 0.5079(4) 0.0236(10) Uani 0.5 1 d . U P A 2
H16A H 0.5729 0.2598 0.5278 0.028 Uiso 0.5 1 calc R U P A 2
C17A C 0.6429(5) 0.1427(4) 0.4537(3) 0.0368(11) Uani 0.5 1 d . U P A 2
H17D H 0.6072 0.0764 0.4349 0.055 Uiso 0.5 1 calc R U P A 2
H17E H 0.7380 0.1373 0.4930 0.055 Uiso 0.5 1 calc R U P A 2
H17F H 0.6548 0.1819 0.3983 0.055 Uiso 0.5 1 calc R U P A 2
C15A C -0.0539(6) 0.4028(3) 0.4215(3) 0.0307(10) Uani 0.5 1 d . U P A 2
H15D H -0.1134 0.3572 0.3795 0.046 Uiso 0.5 1 calc R U P A 2
H15E H -0.1033 0.4673 0.4208 0.046 Uiso 0.5 1 calc R U P A 2
H15F H -0.0424 0.3759 0.4847 0.046 Uiso 0.5 1 calc R U P A 2
C18A C 0.5117(5) 0.1350(4) 0.5950(3) 0.0345(10) Uani 0.5 1 d . U P A 2
H18D H 0.4455 0.1714 0.6309 0.052 Uiso 0.5 1 calc R U P A 2
H18E H 0.6074 0.1259 0.6328 0.052 Uiso 0.5 1 calc R U P A 2
H18F H 0.4688 0.0701 0.5773 0.052 Uiso 0.5 1 calc R U P A 2
C14A C 0.0828(5) 0.4642(3) 0.2935(3) 0.0329(9) Uani 0.5 1 d . U P A 2
H14D H 0.1802 0.4687 0.2725 0.049 Uiso 0.5 1 calc R U P A 2
H14E H 0.0416 0.5309 0.2974 0.049 Uiso 0.5 1 calc R U P A 2
H14F H 0.0173 0.4244 0.2493 0.049 Uiso 0.5 1 calc R U P A 2
C7A C 0.3022(8) 0.3067(5) 0.4431(6) 0.0145(5) Uani 0.5 1 d G U P A 1
C8 C 0.1631(8) 0.3113(6) 0.3919(7) 0.0183(11) Uani 0.5 1 d G U P A 1
C9 C 0.1141(7) 0.2343(7) 0.3322(7) 0.0199(14) Uani 0.5 1 d G U P A 1
H9 H 0.0190 0.2375 0.2972 0.024 Uiso 0.5 1 calc R U P A 1
C10B C 0.2041(7) 0.1527(6) 0.3236(6) 0.0146(11) Uani 0.5 1 d G . P A 1
H10B H 0.1706 0.1001 0.2828 0.018 Uiso 0.5 1 calc R U P A 1
C11A C 0.3432(7) 0.1481(4) 0.3747(5) 0.0205(14) Uani 0.5 1 d G U P A 1
H11A H 0.4047 0.0924 0.3689 0.025 Uiso 0.5 1 calc R U P A 1
C12 C 0.3922(6) 0.2251(4) 0.4345(5) 0.0198(10) Uani 0.5 1 d G U P A 1

loop_
_atom_site_aniso_label
_atom_site_aniso_U_11
_atom_site_aniso_U_22
_atom_site_aniso_U_33
_atom_site_aniso_U_23
_atom_site_aniso_U_13
_atom_site_aniso_U_12
N1 0.0198(7) 0.0262(7) 0.0174(7) -0.0052(6) 0.0064(5) -0.0070(6)
N2 0.0165(7) 0.0199(7) 0.0195(7) -0.0037(5) 0.0024(5) -0.0018(5)
C2 0.0131(8) 0.0173(8) 0.0195(8) -0.0010(6) 0.0003(6) 0.0020(6)
C3 0.0209(9) 0.0222(8) 0.0198(8) -0.0004(7) 0.0034(6) -0.0029(7)
C4 0.0143(8) 0.0218(8) 0.0192(8) -0.0013(7) 0.0006(6) 0.0030(6)
C5 0.0179(8) 0.0243(8) 0.0179(8) -0.0037(6) 0.0019(6) 0.0008(7)
C6 0.0135(8) 0.0170(8) 0.0208(8) -0.0010(6) 0.0012(6) 0.0013(6)
C7B 0.0159(8) 0.0162(9) 0.0115(12) 0.0011(8) 0.0017(7) -0.0021(5)
C8A 0.0245(15) 0.0184(17) 0.022(2) -0.0052(14) -0.0054(14) 0.0001(12)
C9A 0.024(3) 0.021(2) 0.020(3) -0.0041(19) -0.008(2) 0.0002(17)
C10A 0.0156(17) 0.0198(9) 0.011(2) -0.0042(13) 0.0110(16) -0.0069(11)
C11 0.017(2) 0.0186(17) 0.023(3) -0.0046(18) 0.0074(17) -0.0013(15)
C12A 0.0237(15) 0.0195(16) 0.026(2) -0.0035(15) -0.0026(14) 0.0030(12)
C13 0.0167(16) 0.0220(15) 0.025(2) -0.0012(13) -0.0018(12) 0.0008(11)
C16 0.0201(14) 0.022(2) 0.0254(19) -0.0019(14) -0.0007(11) 0.0042(12)
C19 0.0223(9) 0.0294(9) 0.0201(8) -0.0023(7) 0.0056(7) 0.0000(7)
C20 0.0244(9) 0.0287(9) 0.0189(8) -0.0077(7) 0.0029(7) 0.0018(7)
C21 0.0385(11) 0.0305(10) 0.0255(10) -0.0092(8) 0.0042(8) -0.0130(8)
C22 0.0414(12) 0.0394(11) 0.0252(9) -0.0102(8) 0.0123(8) -0.0220(9)
C17 0.0204(16) 0.028(2) 0.029(2) -0.0019(15) 0.0014(14) 0.0054(15)
C15 0.0166(16) 0.030(2) 0.044(3) 0.0005(19) -0.0007(14) 0.0010(13)
C18 0.027(2) 0.036(2) 0.0289(19) 0.0038(15) 0.0008(15) 0.0055(17)
C14 0.0328(19) 0.0247(16) 0.043(2) 0.0063(16) 0.0077(17) 0.0034(13)
C13A 0.0255(18) 0.0192(16) 0.0229(19) -0.0031(12) -0.0012(12) 0.0011(12)
C16A 0.0220(14) 0.018(2) 0.029(2) -0.0058(14) -0.0033(13) 0.0021(12)
C17A 0.0253(18) 0.040(3) 0.044(2) -0.0136(19) -0.0003(16) 0.0038(17)
C15A 0.032(2) 0.026(2) 0.035(2) 0.0034(18) 0.0062(17) 0.0068(15)
C18A 0.022(2) 0.043(2) 0.036(2) 0.0075(17) -0.0058(15) 0.0024(18)
C14A 0.037(2) 0.0305(19) 0.0312(17) 0.0067(15) 0.0051(15) 0.0094(15)
C7A 0.0159(8) 0.0162(9) 0.0115(12) 0.0011(8) 0.0017(7) -0.0021(5)
C8 0.0163(14) 0.0215(17) 0.016(2) 0.0012(14) -0.0031(13) 0.0005(11)
C9 0.015(2) 0.026(2) 0.018(2) -0.0055(19) 0.0033(17) -0.0031(17)
C10B 0.0156(17) 0.0198(9) 0.011(2) -0.0042(13) 0.0110(16) -0.0069(11)
C11A 0.023(3) 0.0190(17) 0.020(3) -0.0004(16) 0.0051(19) -0.0002(15)
C12 0.0187(13) 0.0209(17) 0.020(2) -0.0013(14) 0.0018(11) 0.0018(11)

loop_
_atom_type_symbol
_atom_type_description
_atom_type_scat_dispersion_real
_atom_type_scat_dispersion_imag
_atom_type_scat_source
C C 0.0033 0.0016 'International Tables Vol C Tables 4.2.6.8 and 6.1.1.4'
H H 0.0000 0.0000 'International Tables Vol C Tables 4.2.6.8 and 6.1.1.4'
N N 0.0061 0.0033 'International Tables Vol C Tables 4.2.6.8 and 6.1.1.4'

loop_
_geom_angle_atom_site_label_1
_geom_angle_atom_site_label_2
_geom_angle_atom_site_label_3
_geom_angle
C2 N1 C5 108.43(13)
C2 N1 H1 125.8
C5 N1 H1 125.8
C6 N2 C7B 113.2(4)
C6 N2 C7A 116.3(4)
C3 C2 N1 109.43(13)
C3 C2 C6 124.79(15)
N1 C2 C6 125.71(14)
C2 C3 C4 107.75(14)
C2 C3 H3 126.1
C4 C3 H3 126.1
C19 C4 C5 119.34(15)
C19 C4 C3 134.28(15)
C5 C4 C3 106.38(14)
N1 C5 C22 130.75(15)
N1 C5 C4 108.01(14)
C22 C5 C4 121.24(15)
N2 C6 C2 125.83(15)
N2 C6 H6 117.1
C2 C6 H6 117.1
C8A C7B C12A 120.0
C8A C7B N2 115.2(4)
C12A C7B N2 124.8(4)
C7B C8A C9A 120.0
C7B C8A C13A 123.8(4)
C9A C8A C13A 115.9(4)
C10A C9A C8A 120.0
C10A C9A H9A 120.0
C8A C9A H9A 120.0
C11 C10A C9A 120.0
C11 C10A H10A 120.0
C9A C10A H10A 120.0
C10A C11 C12A 120.0
C10A C11 H11 120.0
C12A C11 H11 120.0
C11 C12A C7B 120.0
C11 C12A C16A 120.5(4)
C7B C12A C16A 119.5(4)
C14 C13 C15 111.9(4)
C14 C13 C8 107.5(6)
C15 C13 C8 113.1(4)
C14 C13 H13 108.0
C15 C13 H13 108.0
C8 C13 H13 108.0
C18 C16 C17 110.2(3)
C18 C16 C12 109.2(4)
C17 C16 C12 113.5(4)
C18 C16 H16 107.9
C17 C16 H16 107.9
C12 C16 H16 107.9
C20 C19 C4 119.10(16)
C20 C19 H19 120.4
C4 C19 H19 120.4
C19 C20 C21 120.65(15)
C19 C20 H20 119.7
C21 C20 H20 119.7
C22 C21 C20 121.94(16)
C22 C21 H21 119.0
C20 C21 H21 119.0
C21 C22 C5 117.70(16)
C21 C22 H22 121.2
C5 C22 H22 121.2
C16 C17 H17A 109.5
C16 C17 H17B 109.5
H17A C17 H17B 109.5
C16 C17 H17C 109.5
H17A C17 H17C 109.5
H17B C17 H17C 109.5
C13 C15 H15A 109.5
C13 C15 H15B 109.5
H15A C15 H15B 109.5
C13 C15 H15C 109.5
H15A C15 H15C 109.5
H15B C15 H15C 109.5
C16 C18 H18A 109.5
C16 C18 H18B 109.5
H18A C18 H18B 109.5
C16 C18 H18C 109.5
H18A C18 H18C 109.5
H18B C18 H18C 109.5
C13 C14 H14A 109.5
C13 C14 H14B 109.5
H14A C14 H14B 109.5
C13 C14 H14C 109.5
H14A C14 H14C 109.5
H14B C14 H14C 109.5
C15A C13A C8A 108.3(5)
C15A C13A C14A 110.4(4)
C8A C13A C14A 116.4(6)
C15A C13A H13A 107.1
C8A C13A H13A 107.1
C14A C13A H13A 107.1
C17A C16A C18A 111.0(4)
C17A C16A C12A 111.6(4)
C18A C16A C12A 110.9(4)
C17A C16A H16A 107.7
C18A C16A H16A 107.7
C12A C16A H16A 107.7
C16A C17A H17D 109.5
C16A C17A H17E 109.5
H17D C17A H17E 109.5
C16A C17A H17F 109.5
H17D C17A H17F 109.5
H17E C17A H17F 109.5
C13A C15A H15D 109.5
C13A C15A H15E 109.5
H15D C15A H15E 109.5
C13A C15A H15F 109.5
H15D C15A H15F 109.5
H15E C15A H15F 109.5
C16A C18A H18D 109.5
C16A C18A H18E 109.5
H18D C18A H18E 109.5
C16A C18A H18F 109.5
H18D C18A H18F 109.5
H18E C18A H18F 109.5
C13A C14A H14D 109.5
C13A C14A H14E 109.5
H14D C14A H14E 109.5
C13A C14A H14F 109.5
H14D C14A H14F 109.5
H14E C14A H14F 109.5
C8 C7A C12 120.0
C8 C7A N2 125.7(4)
C12 C7A N2 114.3(4)
C9 C8 C7A 120.0
C9 C8 C13 122.6(4)
C7A C8 C13 117.0(4)
C10B C9 C8 120.0
C10B C9 H9 120.0
C8 C9 H9 120.0
C11A C10B C9 120.0
C11A C10B H10B 120.0
C9 C10B H10B 120.0
C12 C11A C10B 120.0
C12 C11A H11A 120.0
C10B C11A H11A 120.0
C11A C12 C7A 120.0
C11A C12 C16 118.8(4)
C7A C12 C16 121.0(4)

loop_
_geom_bond_atom_site_label_1
_geom_bond_atom_site_label_2
_geom_bond_distance
N1 C2 1.375(2)
N1 C5 1.378(2)
N1 H1 0.8800
N2 C6 1.275(2)
N2 C7B 1.414(6)
N2 C7A 1.444(6)
C2 C3 1.363(2)
C2 C6 1.437(2)
C3 C4 1.420(2)
C3 H3 0.9500
C4 C19 1.402(2)
C4 C5 1.408(2)
C5 C22 1.392(2)
C6 H6 0.9500
C7B C8A 1.3900
C7B C12A 1.3900
C8A C9A 1.3900
C8A C13A 1.533(7)
C9A C10A 1.3900
C9A H9A 0.9500
C10A C11 1.3900
C10A H10A 0.9500
C11 C12A 1.3900
C11 H11 0.9500
C12A C16A 1.530(6)
C13 C14 1.513(5)
C13 C15 1.526(6)
C13 C8 1.575(7)
C13 H13 1.0000
C16 C18 1.517(5)
C16 C17 1.535(5)
C16 C12 1.544(6)
C16 H16 1.0000
C19 C20 1.367(2)
C19 H19 0.9500
C20 C21 1.395(2)
C20 H20 0.9500
C21 C22 1.372(2)
C21 H21 0.9500
C22 H22 0.9500
C17 H17A 0.9800
C17 H17B 0.9800
C17 H17C 0.9800
C15 H15A 0.9800
C15 H15B 0.9800
C15 H15C 0.9800
C18 H18A 0.9800
C18 H18B 0.9800
C18 H18C 0.9800
C14 H14A 0.9800
C14 H14B 0.9800
C14 H14C 0.9800
C13A C15A 1.524(6)
C13A C14A 1.530(6)
C13A H13A 1.0000
C16A C17A 1.521(6)
C16A C18A 1.520(6)
C16A H16A 1.0000
C17A H17D 0.9800
C17A H17E 0.9800
C17A H17F 0.9800
C15A H15D 0.9800
C15A H15E 0.9800
C15A H15F 0.9800
C18A H18D 0.9800
C18A H18E 0.9800
C18A H18F 0.9800
C14A H14D 0.9800
C14A H14E 0.9800
C14A H14F 0.9800
C7A C8 1.3900
C7A C12 1.3900
C8 C9 1.3900
C9 C10B 1.3900
C9 H9 0.9500
C10B C11A 1.3900
C10B H10B 0.9500
C11A C12 1.3900
C11A H11A 0.9500

loop_
_geom_torsion_atom_site_label_1
_geom_torsion_atom_site_label_2
_geom_torsion_atom_site_label_3
_geom_torsion_atom_site_label_4
_geom_torsion
C5 N1 C2 C3 -0.48(17)
C5 N1 C2 C6 176.73(14)
N1 C2 C3 C4 0.58(18)
C6 C2 C3 C4 -176.66(14)
C2 C3 C4 C19 179.90(17)
C2 C3 C4 C5 -0.46(18)
C2 N1 C5 C22 179.80(18)
C2 N1 C5 C4 0.18(17)
C19 C4 C5 N1 179.88(14)
C3 C4 C5 N1 0.17(17)
C19 C4 C5 C22 0.2(2)
C3 C4 C5 C22 -179.50(16)
C7B N2 C6 C2 177.8(3)
C7A N2 C6 C2 -175.7(3)
C3 C2 C6 N2 175.12(16)
N1 C2 C6 N2 -1.7(2)
C6 N2 C7B C8A 93.0(4)
C6 N2 C7B C12A -86.5(6)
C12A C7B C8A C9A 0.0
N2 C7B C8A C9A -179.4(7)
C12A C7B C8A C13A -172.7(9)
N2 C7B C8A C13A 7.8(7)
C7B C8A C9A C10A 0.0
C13A C8A C9A C10A 173.3(9)
C8A C9A C10A C11 0.0
C9A C10A C11 C12A 0.0
C10A C11 C12A C7B 0.0
C10A C11 C12A C16A 178.2(7)
C8A C7B C12A C11 0.0
N2 C7B C12A C11 179.4(8)
C8A C7B C12A C16A -178.3(6)
N2 C7B C12A C16A 1.1(8)
C5 C4 C19 C20 0.8(2)
C3 C4 C19 C20 -179.59(17)
C4 C19 C20 C21 -0.8(3)
C19 C20 C21 C22 -0.2(3)
C20 C21 C22 C5 1.1(3)
N1 C5 C22 C21 179.26(17)
C4 C5 C22 C21 -1.2(3)
C7B C8A C13A C15A -122.8(6)
C9A C8A C13A C15A 64.2(7)
C7B C8A C13A C14A 112.2(7)
C9A C8A C13A C14A -60.8(6)
C11 C12A C16A C17A 45.7(6)
C7B C12A C16A C17A -136.0(5)
C11 C12A C16A C18A -78.6(6)
C7B C12A C16A C18A 99.6(5)
C6 N2 C7A C8 84.2(5)
C6 N2 C7A C12 -96.4(5)
C12 C7A C8 C9 0.0
N2 C7A C8 C9 179.4(8)
C12 C7A C8 C13 173.3(8)
N2 C7A C8 C13 -7.4(7)
C14 C13 C8 C9 -98.1(6)
C15 C13 C8 C9 25.9(8)
C14 C13 C8 C7A 88.8(6)
C15 C13 C8 C7A -147.2(5)
C7A C8 C9 C10B 0.0
C13 C8 C9 C10B -172.9(8)
C8 C9 C10B C11A 0.0
C9 C10B C11A C12 0.0
C10B C11A C12 C7A 0.0
C10B C11A C12 C16 -174.5(6)
C8 C7A C12 C11A 0.0
N2 C7A C12 C11A -179.4(7)
C8 C7A C12 C16 174.4(6)
N2 C7A C12 C16 -5.1(6)
C18 C16 C12 C11A -86.1(5)
C17 C16 C12 C11A 37.2(6)
C18 C16 C12 C7A 99.5(5)
C17 C16 C12 C7A -137.2(4)
